data_7027147
loop_
_publ_author_name
'Blake, Alexander J.'
'Casab\`o, Jaume'
'Devillanova, Francesco A.'
'Escriche, Lluis'
'Garau, Alessandra'
'Isaia, Francesco'
'Lippolis, Vito'
'Kivekas, Raikko'
'Muns, Vincens'
'Schr\"oder, Martin'
'Sillanp\"a\"a, Reijo'
'Verani, Gaetano'

_publ_section_title
;
 Mixed aza--thia crowns containing the 1,10-phenanthroline sub-unit.
 Substitution reactions in [NiL(MeCN)][BF4]2
 {L&#x2005;=&#x2005;2,5,8-trithia[9](2,9)-1,10-phenanthrolinophane}&#x200A;&#x2020;
;
_journal_issue 7
_journal_name_full 'Journal of the Chemical Society, Dalton Transactions'
_journal_page_first 1085
_journal_paper_doi 10.1039/a808062c
_journal_year 1999
_chemical_formula_sum 'C20 H21 B F4 N4 Ni O2 S4'
_chemical_formula_weight 623.17
_chemical_name_systematic
; 
 ? 
;
_space_group_IT_number 14
_symmetry_cell_setting monoclinic
_symmetry_space_group_name_Hall '-P 2ybc'
_symmetry_space_group_name_H-M 'P 1 21/c 1'
_atom_sites_solution_hydrogens geom
_atom_sites_solution_primary direct
_atom_sites_solution_secondary difmap
_audit_creation_method SHELXL
_cell_angle_alpha 90.00
_cell_angle_beta 110.749(13)
_cell_angle_gamma 90.00
_cell_formula_units_Z 4
_cell_length_a 15.606(2)
_cell_length_b 12.2919(6)
_cell_length_c 13.671(2)
_cell_measurement_reflns_used 250
_cell_measurement_temperature 150(2)
_cell_measurement_theta_max 25.0
_cell_measurement_theta_min 2.5
_cell_volume 2452.4(5)
_computing_cell_refinement 'MADNES ( ???)'
_computing_data_collection 'MADNES ( ???)'
_computing_structure_refinement 'SHELXL-96 (Sheldrick, 1996)'
_computing_structure_solution 'SHELXS-96 (Sheldrick, 1990)'
_diffrn_ambient_temperature 150(2)
_diffrn_measured_fraction_theta_full 0.820
_diffrn_measured_fraction_theta_max 0.820
_diffrn_measurement_device_type 'Enraf-Nonius FAST'
_diffrn_measurement_method 'area detector scans'
_diffrn_radiation_monochromator graphite
_diffrn_radiation_source 'fine-focus sealed tube'
_diffrn_radiation_type MoK\a
_diffrn_radiation_wavelength 0.71073
_diffrn_reflns_av_R_equivalents 0.0673
_diffrn_reflns_av_sigmaI/netI 0.0858
_diffrn_reflns_limit_h_max 17
_diffrn_reflns_limit_h_min -18
_diffrn_reflns_limit_k_max 10
_diffrn_reflns_limit_k_min -13
_diffrn_reflns_limit_l_max 15
_diffrn_reflns_limit_l_min -14
_diffrn_reflns_number 9967
_diffrn_reflns_theta_full 25.08
_diffrn_reflns_theta_max 25.08
_diffrn_reflns_theta_min 2.17
_exptl_absorpt_coefficient_mu 1.190
_exptl_absorpt_correction_type none
_exptl_crystal_colour purple
_exptl_crystal_density_diffrn 1.688
_exptl_crystal_density_method 'not measured'
_exptl_crystal_description block
_exptl_crystal_F_000 1272
_exptl_crystal_size_max 0.24
_exptl_crystal_size_mid 0.20
_exptl_crystal_size_min 0.18
_refine_diff_density_max 0.538
_refine_diff_density_min -0.280
_refine_diff_density_rms 0.081
_refine_ls_extinction_method none
_refine_ls_goodness_of_fit_ref 0.826
_refine_ls_hydrogen_treatment riding/model
_refine_ls_matrix_type full
_refine_ls_number_parameters 326
_refine_ls_number_reflns 3751
_refine_ls_number_restraints 0
_refine_ls_restrained_S_all 0.826
_refine_ls_R_factor_all 0.0523
_refine_ls_R_factor_gt 0.0338
_refine_ls_shift/su_max 0.001
_refine_ls_shift/su_mean 0.000
_refine_ls_structure_factor_coef Fsqd
_refine_ls_weighting_details 'w=1/[\s^2^(Fo^2^)+(0.0266P)^2^+0.0000P] where P=(Fo^2^+2Fc^2^)/3'
_refine_ls_weighting_scheme calc
_refine_ls_wR_factor_gt 0.0691
_refine_ls_wR_factor_ref 0.0715
_reflns_number_gt 2730
_reflns_number_total 3751
_reflns_threshold_expression >2sigma(I)
_cod_data_source_file 808062csup1.cif
_cod_data_source_block niscpn
_cod_depositor_comments
;
The following automatic conversions were performed:

'_refine_ls_weighting_scheme' value 'calc
w=1/[\s^2^(Fo^2^)+(0.0266P)^2^+0.0000P] where P=(Fo^2^+2Fc^2^)/3' was
changed to 'calc'. New tag '_refine_ls_weighting_details' was
created. The value of the new tag was set to
'w=1/[\s^2^(Fo^2^)+(0.0266P)^2^+0.0000P] where P=(Fo^2^+2Fc^2^)/3'.

Automatic conversion script
Id: cif_fix_values 3143 2015-03-26 13:38:13Z robertas 
;
_cod_original_sg_symbol_H-M P2(1)/c
_cod_database_code 7027147

loop_
_symmetry_equiv_pos_as_xyz
'x, y, z'
'-x, y+1/2, -z+1/2'
'-x, -y, -z'
'x, -y-1/2, z-1/2'

loop_
_atom_site_label
_atom_site_type_symbol
_atom_site_fract_x
_atom_site_fract_y
_atom_site_fract_z
_atom_site_U_iso_or_equiv
_atom_site_adp_type
_atom_site_occupancy
_atom_site_calc_flag
_atom_site_refinement_flags
Ni Ni 0.76316(3) 0.62559(3) 0.16252(3) 0.01719(13) Uani 1 d .
N3 N 0.7238(2) 0.5666(2) 0.2773(2) 0.0255(7) Uani 1 d .
C19 C 0.6918(2) 0.5677(3) 0.3395(3) 0.0173(8) Uani 1 d .
S4 S 0.64348(7) 0.56491(9) 0.42811(8) 0.0381(3) Uani 1 d .
N1 N 0.68347(18) 0.5367(2) 0.0377(2) 0.0177(7) Uani 1 d .
N2 N 0.64995(18) 0.7224(2) 0.1127(2) 0.0178(7) Uani 1 d .
C2 C 0.7056(2) 0.4433(3) 0.0040(3) 0.0194(8) Uani 1 d .
C3 C 0.6468(2) 0.3960(3) -0.0892(3) 0.0250(9) Uani 1 d .
H3A H 0.6635 0.3296 -0.1133 0.030 Uiso 1 calc R
C4 C 0.5654(3) 0.4452(3) -0.1456(3) 0.0269(9) Uani 1 d .
H4A H 0.5255 0.4126 -0.2082 0.032 Uiso 1 calc R
C5 C 0.5409(2) 0.5450(3) -0.1105(3) 0.0215(8) Uani 1 d .
C6 C 0.6034(2) 0.5869(3) -0.0176(3) 0.0169(8) Uani 1 d .
C10 C 0.4584(2) 0.6051(3) -0.1613(3) 0.0277(9) Uani 1 d .
H10A H 0.4161 0.5794 -0.2259 0.033 Uiso 1 calc R
C9 C 0.4395(2) 0.6975(3) -0.1193(3) 0.0271(9) Uani 1 d .
H9A H 0.3834 0.7344 -0.1540 0.033 Uiso 1 calc R
C8 C 0.5020(2) 0.7407(3) -0.0241(3) 0.0222(8) Uani 1 d .
C7 C 0.5842(2) 0.6864(3) 0.0239(3) 0.0179(8) Uani 1 d .
C11 C 0.4881(2) 0.8357(3) 0.0259(3) 0.0271(9) Uani 1 d .
H11A H 0.4328 0.8758 -0.0031 0.033 Uiso 1 calc R
C12 C 0.5542(2) 0.8702(3) 0.1164(3) 0.0242(8) Uani 1 d .
H12A H 0.5447 0.9337 0.1507 0.029 Uiso 1 calc R
C13 C 0.6366(2) 0.8110(3) 0.1585(3) 0.0192(8) Uani 1 d .
C14 C 0.7108(2) 0.8428(3) 0.2596(3) 0.0228(9) Uani 1 d .
H14A H 0.6929 0.8186 0.3187 0.027 Uiso 1 calc R
H14B H 0.7158 0.9231 0.2628 0.027 Uiso 1 calc R
S2 S 0.82229(6) 0.78577(7) 0.27543(7) 0.0219(2) Uani 1 d .
C15 C 0.8556(2) 0.8708(3) 0.1849(3) 0.0239(8) Uani 1 d .
H15A H 0.8001 0.9001 0.1301 0.029 Uiso 1 calc R
H15B H 0.8929 0.9329 0.2232 0.029 Uiso 1 calc R
C16 C 0.9102(2) 0.8038(3) 0.1350(3) 0.0240(9) Uani 1 d .
H16A H 0.9600 0.7646 0.1894 0.029 Uiso 1 calc R
H16B H 0.9378 0.8514 0.0958 0.029 Uiso 1 calc R
S3 S 0.83206(6) 0.70754(7) 0.04712(7) 0.0191(2) Uani 1 d .
C17 C 0.9067(2) 0.6013(2) 0.0318(3) 0.0218(9) Uani 1 d .
H17A H 0.8716 0.5556 -0.0288 0.026 Uiso 1 calc R
H17B H 0.9574 0.6356 0.0153 0.026 Uiso 1 calc R
C18 C 0.9475(2) 0.5281(3) 0.1263(3) 0.0232(8) Uani 1 d .
H18A H 0.9938 0.5703 0.1820 0.028 Uiso 1 calc R
H18B H 0.9799 0.4674 0.1066 0.028 Uiso 1 calc R
S1 S 0.86663(6) 0.47154(7) 0.17954(7) 0.0217(2) Uani 1 d .
C1 C 0.7928(2) 0.3895(3) 0.0708(3) 0.0246(9) Uani 1 d .
H1A H 0.8279 0.3691 0.0259 0.030 Uiso 1 calc R
H1B H 0.7772 0.3215 0.0995 0.030 Uiso 1 calc R
B B 0.2009(3) 0.6458(3) 0.2420(3) 0.0259(10) Uani 1 d .
F1 F 0.23068(14) 0.74394(16) 0.21487(17) 0.0381(6) Uani 1 d .
F2 F 0.16662(14) 0.57960(17) 0.15553(16) 0.0392(6) Uani 1 d .
F3 F 0.27375(17) 0.59650(18) 0.31633(19) 0.0573(7) Uani 1 d .
F4 F 0.13310(17) 0.66528(19) 0.2823(2) 0.0590(8) Uani 1 d .
C1S C 0.1402(3) 0.5966(3) 0.5198(3) 0.0459(12) Uani 1 d .
H1SA H 0.1838 0.5822 0.4845 0.069 Uiso 1 calc R
H1SB H 0.1292 0.5294 0.5522 0.069 Uiso 1 calc R
H1SC H 0.1654 0.6521 0.5739 0.069 Uiso 1 calc R
N1S N 0.0532(2) 0.6358(3) 0.4429(2) 0.0310(8) Uani 1 d .
O1S O 0.0008(2) 0.5684(2) 0.3875(2) 0.0485(8) Uani 1 d .
O2S O 0.03859(19) 0.7334(2) 0.4359(2) 0.0526(9) Uani 1 d .

loop_
_atom_site_aniso_label
_atom_site_aniso_U_11
_atom_site_aniso_U_22
_atom_site_aniso_U_33
_atom_site_aniso_U_23
_atom_site_aniso_U_13
_atom_site_aniso_U_12
Ni 0.0184(3) 0.0194(3) 0.0137(3) -0.00063(19) 0.0056(2) -0.00042(19)
N3 0.0287(19) 0.0243(18) 0.0224(19) 0.0025(13) 0.0077(17) -0.0017(13)
C19 0.018(2) 0.014(2) 0.018(2) -0.0023(14) 0.0043(18) -0.0026(14)
S4 0.0391(7) 0.0528(7) 0.0311(6) -0.0111(5) 0.0232(6) -0.0145(5)
N1 0.0198(17) 0.0200(18) 0.0151(16) -0.0004(12) 0.0086(14) -0.0058(12)
N2 0.0182(17) 0.0215(18) 0.0160(17) 0.0023(13) 0.0088(15) 0.0006(12)
C2 0.023(2) 0.019(2) 0.019(2) 0.0012(16) 0.0103(18) -0.0073(15)
C3 0.034(2) 0.021(2) 0.023(2) -0.0029(16) 0.012(2) -0.0070(17)
C4 0.029(2) 0.029(2) 0.022(2) -0.0074(17) 0.008(2) -0.0155(17)
C5 0.021(2) 0.028(2) 0.018(2) 0.0002(16) 0.0098(18) -0.0093(15)
C6 0.0140(19) 0.022(2) 0.014(2) 0.0032(15) 0.0044(17) -0.0040(15)
C10 0.018(2) 0.035(3) 0.022(2) 0.0007(17) -0.0034(19) -0.0101(17)
C9 0.013(2) 0.037(3) 0.029(2) 0.0062(18) 0.0048(19) -0.0007(16)
C8 0.016(2) 0.028(2) 0.024(2) 0.0030(16) 0.0087(19) -0.0015(16)
C7 0.016(2) 0.023(2) 0.015(2) 0.0055(15) 0.0056(17) -0.0023(15)
C11 0.019(2) 0.034(2) 0.031(3) 0.0079(17) 0.012(2) 0.0060(16)
C12 0.024(2) 0.026(2) 0.026(2) 0.0012(17) 0.0135(19) 0.0039(17)
C13 0.021(2) 0.021(2) 0.018(2) 0.0005(16) 0.0104(18) -0.0007(15)
C14 0.029(2) 0.023(2) 0.020(2) -0.0061(15) 0.0124(19) 0.0009(15)
S2 0.0215(5) 0.0263(6) 0.0164(5) -0.0042(4) 0.0047(4) 0.0006(4)
C15 0.025(2) 0.023(2) 0.025(2) -0.0029(16) 0.0091(18) -0.0035(16)
C16 0.023(2) 0.022(2) 0.028(2) -0.0030(16) 0.0103(19) -0.0064(16)
S3 0.0217(5) 0.0202(5) 0.0163(5) -0.0006(4) 0.0078(4) 0.0000(4)
C17 0.025(2) 0.020(2) 0.025(2) -0.0025(15) 0.0145(19) 0.0006(15)
C18 0.023(2) 0.021(2) 0.026(2) -0.0015(16) 0.0104(18) 0.0017(15)
S1 0.0243(5) 0.0221(5) 0.0176(5) 0.0021(4) 0.0061(4) 0.0021(4)
C1 0.032(2) 0.015(2) 0.028(2) -0.0019(16) 0.0114(19) -0.0013(16)
B 0.025(3) 0.030(3) 0.024(3) -0.007(2) 0.009(2) -0.0068(19)
F1 0.0381(14) 0.0300(14) 0.0409(15) 0.0094(10) 0.0074(12) -0.0067(10)
F2 0.0430(15) 0.0445(14) 0.0304(14) -0.0154(10) 0.0133(12) -0.0111(11)
F3 0.0591(17) 0.0395(15) 0.0478(17) 0.0167(12) -0.0125(14) -0.0088(12)
F4 0.0624(18) 0.0684(18) 0.0678(19) -0.0383(13) 0.0498(16) -0.0312(13)
C1S 0.040(3) 0.047(3) 0.036(3) 0.001(2) -0.005(2) -0.002(2)
N1S 0.0246(19) 0.042(2) 0.029(2) -0.0070(17) 0.0123(17) -0.0022(17)
O1S 0.0432(19) 0.0522(19) 0.0397(19) -0.0130(15) 0.0019(16) -0.0170(15)
O2S 0.046(2) 0.0314(19) 0.083(3) -0.0074(16) 0.0261(19) 0.0080(14)

loop_
_atom_type_symbol
_atom_type_description
_atom_type_scat_dispersion_real
_atom_type_scat_dispersion_imag
_atom_type_scat_source
C C 0.0033 0.0016 'International Tables Vol C Tables 4.2.6.8 and 6.1.1.4'
H H 0.0000 0.0000 'International Tables Vol C Tables 4.2.6.8 and 6.1.1.4'
B B 0.0013 0.0007 'International Tables Vol C Tables 4.2.6.8 and 6.1.1.4'
N N 0.0061 0.0033 'International Tables Vol C Tables 4.2.6.8 and 6.1.1.4'
F F 0.0171 0.0103 'International Tables Vol C Tables 4.2.6.8 and 6.1.1.4'
S S 0.1246 0.1234 'International Tables Vol C Tables 4.2.6.8 and 6.1.1.4'
Ni Ni 0.3393 1.1124 'International Tables Vol C Tables 4.2.6.8 and 6.1.1.4'
O O 0.0106 0.0060 'International Tables Vol C Tables 4.2.6.8 and 6.1.1.4'

loop_
_geom_angle_atom_site_label_1
_geom_angle_atom_site_label_2
_geom_angle_atom_site_label_3
_geom_angle
N3 Ni N2 90.15(11)
N3 Ni N1 101.28(11)
N2 Ni N1 80.41(11)
N3 Ni S3 170.73(9)
N2 Ni S3 94.13(8)
N1 Ni S3 87.56(7)
N3 Ni S1 91.19(9)
N2 Ni S1 161.69(8)
N1 Ni S1 81.42(8)
S3 Ni S1 87.33(3)
N3 Ni S2 87.12(8)
N2 Ni S2 80.28(8)
N1 Ni S2 158.94(8)
S3 Ni S2 85.51(3)
S1 Ni S2 118.02(4)
C19 N3 Ni 157.3(3)
N3 C19 S4 177.8(3)
C2 N1 C6 120.1(3)
C2 N1 Ni 126.7(2)
C6 N1 Ni 113.0(2)
C13 N2 C7 120.1(3)
C13 N2 Ni 126.3(2)
C7 N2 Ni 113.6(2)
N1 C2 C3 120.4(3)
N1 C2 C1 117.5(3)
C3 C2 C1 122.0(3)
C4 C3 C2 120.3(3)
C3 C4 C5 119.9(3)
C6 C5 C4 116.2(3)
C6 C5 C10 118.0(3)
C4 C5 C10 125.8(3)
N1 C6 C5 123.1(3)
N1 C6 C7 116.8(3)
C5 C6 C7 120.1(3)
C9 C10 C5 121.4(3)
C10 C9 C8 121.3(3)
C7 C8 C11 116.5(3)
C7 C8 C9 118.1(3)
C11 C8 C9 125.4(3)
N2 C7 C8 123.1(3)
N2 C7 C6 116.0(3)
C8 C7 C6 121.0(3)
C12 C11 C8 119.9(3)
C11 C12 C13 119.8(3)
N2 C13 C12 120.7(3)
N2 C13 C14 117.0(3)
C12 C13 C14 122.3(3)
C13 C14 S2 113.7(2)
C14 S2 C15 100.84(16)
C14 S2 Ni 95.93(11)
C15 S2 Ni 99.52(11)
C16 C15 S2 109.5(2)
C15 C16 S3 107.5(2)
C17 S3 C16 103.78(16)
C17 S3 Ni 103.15(11)
C16 S3 Ni 100.88(11)
C18 C17 S3 115.0(2)
C17 C18 S1 115.4(2)
C18 S1 C1 102.37(16)
C18 S1 Ni 101.31(11)
C1 S1 Ni 98.32(11)
C2 C1 S1 115.3(2)
F3 B F4 109.5(3)
F3 B F2 110.1(3)
F4 B F2 109.0(3)
F3 B F1 108.3(3)
F4 B F1 109.5(3)
F2 B F1 110.4(3)
O2S N1S O1S 123.6(3)
O2S N1S C1S 118.5(3)
O1S N1S C1S 117.8(4)

loop_
_geom_bond_atom_site_label_1
_geom_bond_atom_site_label_2
_geom_bond_distance
Ni N3 2.012(3)
Ni N2 2.037(3)
Ni N1 2.037(3)
Ni S3 2.4212(10)
Ni S1 2.4456(10)
Ni S2 2.4701(10)
N3 C19 1.129(4)
C19 S4 1.638(4)
N1 C2 1.327(4)
N1 C6 1.359(4)
N2 C13 1.309(4)
N2 C7 1.356(4)
C2 C3 1.406(5)
C2 C1 1.498(5)
C3 C4 1.371(5)
C4 C5 1.418(5)
C5 C6 1.397(4)
C5 C10 1.431(5)
C6 C7 1.423(5)
C10 C9 1.352(5)
C9 C8 1.425(5)
C8 C7 1.387(5)
C8 C11 1.409(5)
C11 C12 1.367(5)
C12 C13 1.410(5)
C13 C14 1.507(5)
C14 S2 1.816(3)
S2 C15 1.830(3)
C15 C16 1.511(4)
C16 S3 1.814(3)
S3 C17 1.811(3)
C17 C18 1.518(4)
C18 S1 1.805(3)
S1 C1 1.827(3)
B F3 1.369(5)
B F4 1.376(5)
B F2 1.378(4)
B F1 1.389(4)
C1S N1S 1.473(5)
N1S O2S 1.219(4)
N1S O1S 1.220(4)

loop_
_geom_torsion_atom_site_label_1
_geom_torsion_atom_site_label_2
_geom_torsion_atom_site_label_3
_geom_torsion_atom_site_label_4
_geom_torsion
N2 Ni N3 C19 -34.1(7)
N1 Ni N3 C19 -114.3(7)
S3 Ni N3 C19 83.5(10)
S1 Ni N3 C19 164.2(7)
S2 Ni N3 C19 46.2(7)
Ni N3 C19 S4 134(8)
N3 Ni N1 C2 -92.3(3)
N2 Ni N1 C2 179.5(3)
S3 Ni N1 C2 84.9(3)
S1 Ni N1 C2 -2.8(2)
S2 Ni N1 C2 155.7(2)
N3 Ni N1 C6 92.9(2)
N2 Ni N1 C6 4.7(2)
S3 Ni N1 C6 -89.9(2)
S1 Ni N1 C6 -177.6(2)
S2 Ni N1 C6 -19.1(4)
N3 Ni N2 C13 74.2(3)
N1 Ni N2 C13 175.6(3)
S3 Ni N2 C13 -97.6(3)
S1 Ni N2 C13 168.5(2)
S2 Ni N2 C13 -12.8(3)
N3 Ni N2 C7 -105.0(2)
N1 Ni N2 C7 -3.6(2)
S3 Ni N2 C7 83.3(2)
S1 Ni N2 C7 -10.7(4)
S2 Ni N2 C7 168.0(2)
C6 N1 C2 C3 0.3(5)
Ni N1 C2 C3 -174.1(2)
C6 N1 C2 C1 -177.4(3)
Ni N1 C2 C1 8.2(4)
N1 C2 C3 C4 -0.8(5)
C1 C2 C3 C4 176.8(3)
C2 C3 C4 C5 0.7(5)
C3 C4 C5 C6 -0.3(5)
C3 C4 C5 C10 -180.0(3)
C2 N1 C6 C5 0.1(5)
Ni N1 C6 C5 175.3(2)
C2 N1 C6 C7 179.6(3)
Ni N1 C6 C7 -5.2(3)
C4 C5 C6 N1 -0.2(5)
C10 C5 C6 N1 179.5(3)
C4 C5 C6 C7 -179.6(3)
C10 C5 C6 C7 0.1(5)
C6 C5 C10 C9 -2.4(5)
C4 C5 C10 C9 177.3(3)
C5 C10 C9 C8 1.7(5)
C10 C9 C8 C7 1.2(5)
C10 C9 C8 C11 -179.5(3)
C13 N2 C7 C8 1.5(5)
Ni N2 C7 C8 -179.3(2)
C13 N2 C7 C6 -177.4(3)
Ni N2 C7 C6 1.9(4)
C11 C8 C7 N2 -1.7(5)
C9 C8 C7 N2 177.7(3)
C11 C8 C7 C6 177.1(3)
C9 C8 C7 C6 -3.5(5)
N1 C6 C7 N2 2.3(4)
C5 C6 C7 N2 -178.2(3)
N1 C6 C7 C8 -176.6(3)
C5 C6 C7 C8 2.9(5)
C7 C8 C11 C12 0.5(5)
C9 C8 C11 C12 -178.8(3)
C8 C11 C12 C13 0.7(5)
C7 N2 C13 C12 -0.1(5)
Ni N2 C13 C12 -179.2(2)
C7 N2 C13 C14 177.2(3)
Ni N2 C13 C14 -1.9(4)
C11 C12 C13 N2 -1.0(5)
C11 C12 C13 C14 -178.1(3)
N2 C13 C14 S2 22.4(4)
C12 C13 C14 S2 -160.4(3)
C13 C14 S2 C15 74.7(3)
C13 C14 S2 Ni -26.2(3)
N3 Ni S2 C14 -71.98(14)
N2 Ni S2 C14 18.66(14)
N1 Ni S2 C14 42.5(2)
S3 Ni S2 C14 113.64(12)
S1 Ni S2 C14 -161.80(12)
N3 Ni S2 C15 -174.06(14)
N2 Ni S2 C15 -83.41(14)
N1 Ni S2 C15 -59.6(2)
S3 Ni S2 C15 11.56(12)
S1 Ni S2 C15 96.13(12)
C14 S2 C15 C16 -145.6(2)
Ni S2 C15 C16 -47.6(2)
S2 C15 C16 S3 69.8(3)
C15 C16 S3 C17 -158.7(2)
C15 C16 S3 Ni -52.1(2)
N3 Ni S3 C17 87.2(5)
N2 Ni S3 C17 -155.47(14)
N1 Ni S3 C17 -75.27(14)
S1 Ni S3 C17 6.25(12)
S2 Ni S3 C17 124.64(12)
N3 Ni S3 C16 -19.9(6)
N2 Ni S3 C16 97.43(14)
N1 Ni S3 C16 177.63(14)
S1 Ni S3 C16 -100.85(12)
S2 Ni S3 C16 17.54(12)
C16 S3 C17 C18 72.9(3)
Ni S3 C17 C18 -32.0(3)
S3 C17 C18 S1 50.5(3)
C17 C18 S1 C1 62.2(3)
C17 C18 S1 Ni -39.0(3)
N3 Ni S1 C18 -156.58(14)
N2 Ni S1 C18 109.3(3)
N1 Ni S1 C18 102.19(14)
S3 Ni S1 C18 14.26(12)
S2 Ni S1 C18 -69.22(12)
N3 Ni S1 C1 98.93(14)
N2 Ni S1 C1 4.9(3)
N1 Ni S1 C1 -2.29(14)
S3 Ni S1 C1 -90.23(12)
S2 Ni S1 C1 -173.70(12)
N1 C2 C1 S1 -9.8(4)
C3 C2 C1 S1 172.6(3)
C18 S1 C1 C2 -96.9(3)
Ni S1 C1 C2 6.7(3)
